data_1528831
loop_
_publ_author_name
'Rouse, R.C.'

_publ_section_title
;
 The crystal structure of Boleite
;
_journal_name_full 'Journal of Solid State Chemistry'
_journal_page_first 86
_journal_page_last 92
_journal_volume 6
_journal_year 1973
_chemical_formula_sum 'Ag9 Cl62 Cu24 H48 O48 Pb26'
_chemical_name_mineral Boleite
_chemical_name_systematic 'Pb26 Ag9 Cu24 Cl62 (O H)48'
_space_group_IT_number 221
_symmetry_space_group_name_Hall '-P 4 2 3'
_symmetry_space_group_name_H-M 'P m -3 m'
_cell_angle_alpha 90
_cell_angle_beta 90
_cell_angle_gamma 90
_cell_formula_units_Z 1
_cell_length_a 15.29
_cell_length_b 15.29
_cell_length_c 15.29
_cell_volume 3574.559
_citation_journal_id_ASTM JSSCBI
_database_code_amcsd 0019811
_exptl_crystal_density_diffrn 5.062
_cod_data_source_file Rouse_JSSCBI_1973_1774.cif
_cod_data_source_block H48Ag9Cl62Cu24O48Pb26
_cod_original_formula_sum 'H48 Ag9 Cl62 Cu24 O48 Pb26'
_cod_database_code 1528831

loop_
_space_group_symop_operation_xyz
x,y,z
-y,x,z
-x,-y,z
y,-x,z
x,-y,-z
y,x,-z
-x,y,-z
-y,-x,-z
z,x,y
-x,z,y
-z,-x,y
x,-z,y
z,-x,-y
x,z,-y
-z,x,-y
-x,-z,-y
y,z,x
y,-z,-x
z,y,-x
-y,z,-x
-z,-y,-x
-y,-z,x
z,-y,x
-z,y,x
-x,-y,-z
y,-x,-z
x,y,-z
-y,x,-z
-x,y,z
-y,-x,z
x,-y,z
y,x,z
-z,-x,-y
x,-z,-y
z,x,-y
-x,z,-y
-z,x,y
-x,-z,y
z,-x,y
x,z,y
-y,-z,-x
-y,z,x
-z,-y,x
y,-z,x
z,y,x
y,z,-x
-z,y,-x
z,-y,-x

loop_
_atom_site_label
_atom_site_type_symbol
_atom_site_fract_x
_atom_site_fract_y
_atom_site_fract_z
_atom_site_occupancy
_atom_site_U_iso_or_equiv
Ag1 Ag 0 0.1561 0 1 0.0
Cl3 Cl 0 0.3354 0 1 0.0
Pb3 Pb 0.2734 0.5 0 1 0.0
Cl5 Cl 0.3282 0.5 0.3282 1 0.0
Ag2 Ag 0 0.5 0 1 0.0
Cl2 Cl 0.3864 0.3864 0.1218 1 0.0
Pb1 Pb 0.2269 0.5 0.5 1 0.0
Pb2 Pb 0.303 0.303 0.303 1 0.0
Cu1 Cu 0.2563 0.2563 0.0925 1 0.0
O1 O 0 0.3218 0.206 1 0.0
Cl4 Cl 0.1311 0.5 0.1311 1 0.0
Cl1 Cl 0.1233 0.1233 0.1233 1 0.0
O2 O 0.1831 0.1831 0.33 1 0.0

loop_
_cod_related_entry_id
_cod_related_entry_database
_cod_related_entry_code
1 AMCSD 0019811
